data_7103641
loop_
_publ_author_name
'Mizukami, Shin'
'Houjou, Hirohiko'
'Nagawa, Yoshinobu'
'Kanesato, Masatoshi'

_publ_section_title
;
 First helical zinc(II) complex with a salen ligand
;
_journal_coden_ASTM CHCOFS
_journal_issue 10
_journal_name_full
;
 Chemical Communications (Cambridge, United Kingdom)
;
_journal_page_first 1148
_journal_page_last 1149
_journal_paper_doi 10.1039/b301099f
_journal_year 2003
_chemical_formula_moiety 'C48 H60 N4 O4 Zn2 '
_chemical_formula_sum 'C48 H60 N4 O4 Zn2'
_chemical_formula_weight 887.79
_chemical_melting_point ?
_chemical_name_common 'A dizinc complex of tBu-salen'
_space_group_IT_number 14
_symmetry_cell_setting monoclinic
_symmetry_Int_Tables_number 14
_symmetry_space_group_name_Hall '-P 2yn'
_symmetry_space_group_name_H-M 'P 1 21/n 1'
_cell_angle_alpha 90
_cell_angle_beta 90.9037(5)
_cell_angle_gamma 90
_cell_formula_units_Z 4
_cell_length_a 11.3432(3)
_cell_length_b 16.2924(3)
_cell_length_c 24.4065(6)
_cell_measurement_reflns_used 42627
_cell_measurement_temperature 193.2
_cell_measurement_theta_max 27.5
_cell_measurement_theta_min 1.5
_cell_volume 4510.0(2)
_computing_cell_refinement PROCESS-AUTO
_computing_data_collection PROCESS-AUTO
_computing_data_reduction 'teXsan Ver. 1.10'
_computing_publication_material 'teXsan Ver. 1.10'
_computing_structure_refinement 'teXsan Ver. 1.10'
_computing_structure_solution DirectMethod
_diffrn_measured_fraction_theta_full 0.9911
_diffrn_measured_fraction_theta_max 0.9911
_diffrn_measurement_device_type 'Rigaku RAXIS-RAPID Imaging Plate'
_diffrn_measurement_method \w
_diffrn_radiation_type 'Mo K\a'
_diffrn_radiation_wavelength 0.7107
_diffrn_reflns_av_R_equivalents 0.055
_diffrn_reflns_limit_h_max 14
_diffrn_reflns_limit_h_min 0
_diffrn_reflns_limit_k_max 21
_diffrn_reflns_limit_k_min 0
_diffrn_reflns_limit_l_max 31
_diffrn_reflns_limit_l_min -31
_diffrn_reflns_number 40713
_diffrn_reflns_theta_full 27.48
_diffrn_reflns_theta_max 27.48
_exptl_absorpt_coefficient_mu 1.110
_exptl_absorpt_correction_T_max 0.843
_exptl_absorpt_correction_T_min 0.622
_exptl_absorpt_correction_type multi-scan
_exptl_absorpt_process_details '(Higashi, 1995)'
_exptl_crystal_colour yellow
_exptl_crystal_density_diffrn 1.307
_exptl_crystal_density_method 'not measured'
_exptl_crystal_description prismatic
_exptl_crystal_preparation acetonitrile
_exptl_crystal_size_max 0.450
_exptl_crystal_size_mid 0.350
_exptl_crystal_size_min 0.300
_refine_diff_density_max 0.40
_refine_diff_density_min -0.50
_refine_ls_extinction_method none
_refine_ls_goodness_of_fit_ref 1.156
_refine_ls_hydrogen_treatment noref
_refine_ls_number_parameters 523
_refine_ls_number_reflns 6954
_refine_ls_R_factor_gt 0.0365
_refine_ls_shift/su_max 0.0048
_refine_ls_structure_factor_coef Fsqd
_refine_ls_weighting_details 'w = 1/[\s^2^(Fo^2^) + (0.03000(Max(Fo^2^,0) + 2Fc^2^)/3)^2^]'
_refine_ls_weighting_scheme calc
_refine_ls_wR_factor_ref 0.0853
_reflns_number_gt 6474
_reflns_number_total 10256
_reflns_threshold_expression F^2^>2.0\s(F^2^)
_cod_data_source_file b301099f.txt
_cod_data_source_block 1
_cod_depositor_comments
;
The following automatic conversions were performed:

'_chemical_melting_point' value 'not measured' was changed to '?' -
the value is undefined or not given.

Automatic conversion script
Id: cif_fix_values 1646 2011-03-28 12:23:43Z adriana 
;
_cod_original_formula_sum 'C48 H60 N4 O4 Zn2 '
_cod_database_code 7103641

loop_
_symmetry_equiv_pos_as_xyz
x,y,z
1/2-x,1/2+y,1/2-z
-x,-y,-z
1/2+x,1/2-y,1/2+z

loop_
_atom_site_label
_atom_site_type_symbol
_atom_site_fract_x
_atom_site_fract_y
_atom_site_fract_z
_atom_site_U_iso_or_equiv
_atom_site_adp_type
_atom_site_occupancy
_atom_site_calc_flag
_atom_site_refinement_flags
_atom_site_disorder_assembly
_atom_site_disorder_group
Zn(1) Zn 0.56211(3) 0.14031(2) 0.13927(2) 0.02762(10) Uani 1.00 d . . .
Zn(2) Zn 0.57548(3) -0.03326(2) 0.24472(2) 0.0312(1) Uani 1.00 d . . .
O(1) O 0.4576(2) 0.2322(1) 0.13587(8) 0.0316(6) Uani 1.00 d . . .
O(2) O 0.5288(2) -0.1343(1) 0.21194(9) 0.0339(6) Uani 1.00 d . . .
O(3) O 0.6642(2) 0.1162(1) 0.08034(9) 0.0320(6) Uani 1.00 d . . .
O(4) O 0.6336(2) -0.0369(1) 0.31863(9) 0.0392(7) Uani 1.00 d . . .
N(1) N 0.6408(2) 0.1712(1) 0.2102(1) 0.0280(7) Uani 1.00 d . . .
N(2) N 0.7150(2) -0.0125(2) 0.1975(1) 0.0282(7) Uani 1.00 d . . .
N(3) N 0.4670(2) 0.0371(2) 0.13460(10) 0.0269(7) Uani 1.00 d . . .
N(4) N 0.4474(2) 0.0476(1) 0.2587(1) 0.0285(7) Uani 1.00 d . . .
C(1) C 0.7412(3) 0.1279(2) 0.2369(1) 0.0361(10) Uani 1.00 d . . .
C(2) C 0.7929(3) 0.0601(2) 0.2020(1) 0.0357(10) Uani 1.00 d . . .
C(3) C 0.6027(3) 0.2339(2) 0.2369(1) 0.0304(9) Uani 1.00 d . . .
C(4) C 0.5059(3) 0.2884(2) 0.2241(1) 0.0295(9) Uani 1.00 d . . .
C(5) C 0.4371(3) 0.2855(2) 0.1745(1) 0.0275(8) Uani 1.00 d . . .
C(6) C 0.3426(3) 0.3431(2) 0.1676(1) 0.0300(9) Uani 1.00 d . . .
C(7) C 0.3248(3) 0.3999(2) 0.2086(1) 0.042(1) Uani 1.00 d . . .
C(8) C 0.3931(3) 0.4040(2) 0.2563(2) 0.048(1) Uani 1.00 d . . .
C(9) C 0.4824(3) 0.3487(2) 0.2640(1) 0.041(1) Uani 1.00 d . . .
C(10) C 0.2627(3) 0.3397(2) 0.1161(1) 0.0337(9) Uani 1.00 d . . .
C(11) C 0.1994(3) 0.2572(2) 0.1128(1) 0.045(1) Uani 1.00 d . . .
C(12) C 0.3364(3) 0.3529(2) 0.0641(1) 0.047(1) Uani 1.00 d . . .
C(13) C 0.1679(3) 0.4067(2) 0.1167(2) 0.052(1) Uani 1.00 d . . .
C(14) C 0.7492(3) -0.0699(2) 0.1649(1) 0.0277(8) Uani 1.00 d . . .
C(15) C 0.6988(3) -0.1495(2) 0.1552(1) 0.0263(8) Uani 1.00 d . . .
C(16) C 0.5915(3) -0.1788(2) 0.1785(1) 0.0263(8) Uani 1.00 d . . .
C(17) C 0.5496(3) -0.2584(2) 0.1637(1) 0.0329(9) Uani 1.00 d . . .
C(18) C 0.6178(3) -0.3046(2) 0.1286(2) 0.045(1) Uani 1.00 d . . .
C(19) C 0.7232(3) -0.2765(2) 0.1062(1) 0.045(1) Uani 1.00 d . . .
C(20) C 0.7617(3) -0.1999(2) 0.1191(1) 0.0339(9) Uani 1.00 d . . .
C(21) C 0.4333(3) -0.2923(2) 0.1867(1) 0.039(1) Uani 1.00 d . . .
C(22) C 0.3302(3) -0.2372(2) 0.1703(2) 0.059(1) Uani 1.00 d . . .
C(23) C 0.4398(3) -0.2968(3) 0.2494(2) 0.057(1) Uani 1.00 d . . .
C(24) C 0.4065(4) -0.3788(3) 0.1659(2) 0.079(2) Uani 1.00 d . . .
C(25) C 0.3592(3) 0.0238(2) 0.1657(1) 0.0334(9) Uani 1.00 d . . .
C(26) C 0.3571(3) 0.0735(2) 0.2183(1) 0.0324(9) Uani 1.00 d . . .
C(27) C 0.4937(3) -0.0182(2) 0.0987(1) 0.0282(9) Uani 1.00 d . . .
C(28) C 0.5878(3) -0.0181(2) 0.0599(1) 0.0270(8) Uani 1.00 d . . .
C(29) C 0.6664(3) 0.0485(2) 0.0511(1) 0.0281(9) Uani 1.00 d . . .
C(30) C 0.7525(3) 0.0418(2) 0.0087(1) 0.0324(9) Uani 1.00 d . . .
C(31) C 0.7580(3) -0.0317(2) -0.0197(1) 0.041(1) Uani 1.00 d . . .
C(32) C 0.6824(3) -0.0976(2) -0.0107(1) 0.040(1) Uani 1.00 d . . .
C(33) C 0.5967(3) -0.0901(2) 0.0279(1) 0.0344(10) Uani 1.00 d . . .
C(34) C 0.8335(3) 0.1143(2) -0.0042(1) 0.045(1) Uani 1.00 d . . .
C(35) C 0.9123(3) 0.1356(3) 0.0456(2) 0.057(1) Uani 1.00 d . . .
C(36) C 0.7580(4) 0.1885(2) -0.0204(2) 0.054(1) Uani 1.00 d . . .
C(37) C 0.9143(4) 0.0960(3) -0.0528(2) 0.080(2) Uani 1.00 d . . .
C(38) C 0.4439(3) 0.0835(2) 0.3061(1) 0.0296(9) Uani 1.00 d . . .
C(39) C 0.5123(3) 0.0690(2) 0.3552(1) 0.0295(9) Uani 1.00 d . . .
C(40) C 0.6009(3) 0.0073(2) 0.3603(1) 0.0293(9) Uani 1.00 d . . .
C(41) C 0.6561(3) -0.0067(2) 0.4125(1) 0.0311(9) Uani 1.00 d . . .
C(42) C 0.6188(3) 0.0403(2) 0.4560(1) 0.0360(10) Uani 1.00 d . . .
C(43) C 0.5318(3) 0.1013(2) 0.4512(1) 0.040(1) Uani 1.00 d . . .
C(44) C 0.4804(3) 0.1155(2) 0.4016(1) 0.0346(10) Uani 1.00 d . . .
C(45) C 0.7515(3) -0.0731(2) 0.4188(1) 0.037(1) Uani 1.00 d . . .
C(46) C 0.7991(4) -0.0790(2) 0.4782(2) 0.055(1) Uani 1.00 d . . .
C(47) C 0.7013(4) -0.1575(2) 0.4035(2) 0.055(1) Uani 1.00 d . . .
C(48) C 0.8572(3) -0.0528(2) 0.3826(2) 0.052(1) Uani 1.00 d . . .
H(1) H 0.6477 0.2461 0.2717 0.0368 Uiso 1.00 calc . . .
H(2) H 0.2608 0.4411 0.2027 0.0497 Uiso 1.00 calc . . .
H(3) H 0.3752 0.4447 0.2847 0.0612 Uiso 1.00 calc . . .
H(4) H 0.5322 0.3499 0.2986 0.0454 Uiso 1.00 calc . . .
H(5) H 0.8191 -0.0569 0.1439 0.0309 Uiso 1.00 calc . . .
H(6) H 0.5870 -0.3585 0.1182 0.0559 Uiso 1.00 calc . . .
H(7) H 0.7702 -0.3108 0.0834 0.0502 Uiso 1.00 calc . . .
H(8) H 0.8337 -0.1788 0.1023 0.0403 Uiso 1.00 calc . . .
H(9) H 0.4439 -0.0673 0.0980 0.0347 Uiso 1.00 calc . . .
H(10) H 0.8175 -0.0379 -0.0476 0.0479 Uiso 1.00 calc . . .
H(11) H 0.6893 -0.1490 -0.0317 0.0486 Uiso 1.00 calc . . .
H(12) H 0.5436 -0.1356 0.0348 0.0386 Uiso 1.00 calc . . .
H(13) H 0.3864 0.1272 0.3087 0.0372 Uiso 1.00 calc . . .
H(14) H 0.6522 0.0295 0.4920 0.0453 Uiso 1.00 calc . . .
H(15) H 0.5072 0.1329 0.4828 0.0488 Uiso 1.00 calc . . .
H(16) H 0.4208 0.1592 0.3974 0.0396 Uiso 1.00 calc . . .
H(17) H 0.7995 0.1667 0.2473 0.0427 Uiso 1.00 calc . . .
H(18) H 0.7122 0.1029 0.2708 0.0427 Uiso 1.00 calc . . .
H(19) H 0.8674 0.0449 0.2170 0.0454 Uiso 1.00 calc . . .
H(20) H 0.8045 0.0830 0.1662 0.0454 Uiso 1.00 calc . . .
H(21) H 0.2901 0.0370 0.1432 0.0396 Uiso 1.00 calc . . .
H(22) H 0.3509 -0.0337 0.1755 0.0396 Uiso 1.00 calc . . .
H(23) H 0.2788 0.0692 0.2347 0.0364 Uiso 1.00 calc . . .
H(24) H 0.3665 0.1307 0.2090 0.0364 Uiso 1.00 calc . . .
H(25) H 0.1516 0.2493 0.1441 0.0496 Uiso 1.00 calc . . .
H(26) H 0.1517 0.2530 0.0806 0.0496 Uiso 1.00 calc . . .
H(27) H 0.2567 0.2130 0.1122 0.0496 Uiso 1.00 calc . . .
H(28) H 0.3954 0.3108 0.0610 0.0537 Uiso 1.00 calc . . .
H(29) H 0.2856 0.3475 0.0314 0.0537 Uiso 1.00 calc . . .
H(30) H 0.3719 0.4045 0.0633 0.0537 Uiso 1.00 calc . . .
H(31) H 0.2048 0.4593 0.1181 0.0572 Uiso 1.00 calc . . .
H(32) H 0.1209 0.4036 0.0838 0.0572 Uiso 1.00 calc . . .
H(33) H 0.1196 0.3997 0.1473 0.0572 Uiso 1.00 calc . . .
H(34) H 0.3462 -0.1841 0.1865 0.0675 Uiso 1.00 calc . . .
H(35) H 0.3266 -0.2325 0.1324 0.0675 Uiso 1.00 calc . . .
H(36) H 0.2602 -0.2581 0.1848 0.0675 Uiso 1.00 calc . . .
H(37) H 0.3640 -0.3188 0.2635 0.0656 Uiso 1.00 calc . . .
H(38) H 0.4990 -0.3332 0.2611 0.0656 Uiso 1.00 calc . . .
H(39) H 0.4496 -0.2446 0.2650 0.0656 Uiso 1.00 calc . . .
H(40) H 0.3332 -0.3992 0.1823 0.0857 Uiso 1.00 calc . . .
H(41) H 0.3939 -0.3794 0.1273 0.0857 Uiso 1.00 calc . . .
H(42) H 0.4672 -0.4151 0.1759 0.0857 Uiso 1.00 calc . . .
H(43) H 0.9588 0.0905 0.0562 0.0649 Uiso 1.00 calc . . .
H(44) H 0.9625 0.1817 0.0379 0.0649 Uiso 1.00 calc . . .
H(45) H 0.8636 0.1515 0.0762 0.0649 Uiso 1.00 calc . . .
H(46) H 0.8100 0.2347 -0.0283 0.0603 Uiso 1.00 calc . . .
H(47) H 0.7141 0.1761 -0.0520 0.0603 Uiso 1.00 calc . . .
H(48) H 0.7094 0.2037 0.0087 0.0603 Uiso 1.00 calc . . .
H(49) H 0.9651 0.0515 -0.0469 0.0874 Uiso 1.00 calc . . .
H(50) H 0.8681 0.0858 -0.0861 0.0874 Uiso 1.00 calc . . .
H(51) H 0.9641 0.1439 -0.0620 0.0874 Uiso 1.00 calc . . .
H(52) H 0.7338 -0.0919 0.5028 0.0695 Uiso 1.00 calc . . .
H(53) H 0.8562 -0.1199 0.4824 0.0695 Uiso 1.00 calc . . .
H(54) H 0.8296 -0.0272 0.4896 0.0695 Uiso 1.00 calc . . .
H(55) H 0.6382 -0.1729 0.4292 0.0601 Uiso 1.00 calc . . .
H(56) H 0.6708 -0.1609 0.3682 0.0601 Uiso 1.00 calc . . .
H(57) H 0.7609 -0.2002 0.4088 0.0601 Uiso 1.00 calc . . .
H(58) H 0.9154 -0.0963 0.3865 0.0598 Uiso 1.00 calc . . .
H(59) H 0.8331 -0.0510 0.3451 0.0598 Uiso 1.00 calc . . .
H(60) H 0.8909 -0.0032 0.3935 0.0598 Uiso 1.00 calc . . .

loop_
_atom_site_aniso_label
_atom_site_aniso_U_11
_atom_site_aniso_U_22
_atom_site_aniso_U_33
_atom_site_aniso_U_12
_atom_site_aniso_U_13
_atom_site_aniso_U_23
Zn(1) 0.0286(2) 0.0260(2) 0.0282(2) 0.0018(2) 0.0007(2) -0.0059(2)
Zn(2) 0.0323(2) 0.0316(2) 0.0299(2) 0.0057(2) 0.0051(2) -0.0054(2)
O(1) 0.037(1) 0.031(1) 0.027(1) 0.0097(10) 0.0006(10) -0.0075(10)
O(2) 0.031(1) 0.032(1) 0.039(1) 0.001(1) 0.011(1) -0.006(1)
O(3) 0.034(1) 0.027(1) 0.035(1) -0.0006(10) 0.006(1) -0.0105(10)
O(4) 0.047(1) 0.039(1) 0.032(1) 0.016(1) 0.003(1) -0.007(1)
N(1) 0.028(1) 0.026(1) 0.030(1) 0.000(1) -0.002(1) -0.004(1)
N(2) 0.024(1) 0.030(1) 0.030(1) 0.003(1) -0.003(1) -0.001(1)
N(3) 0.025(1) 0.029(1) 0.027(1) 0.002(1) -0.001(1) 0.001(1)
N(4) 0.030(2) 0.027(1) 0.028(1) 0.003(1) 0.005(1) 0.000(1)
C(1) 0.031(2) 0.033(2) 0.044(2) 0.003(1) -0.010(2) -0.008(2)
C(2) 0.024(2) 0.033(2) 0.050(2) 0.003(1) -0.004(2) -0.004(2)
C(3) 0.027(2) 0.033(2) 0.031(2) -0.002(1) -0.004(1) -0.005(1)
C(4) 0.030(2) 0.028(2) 0.030(2) 0.001(1) 0.000(1) -0.005(1)
C(5) 0.033(2) 0.022(2) 0.027(2) -0.003(1) 0.004(1) 0.000(1)
C(6) 0.030(2) 0.027(2) 0.033(2) 0.004(1) 0.004(1) 0.000(1)
C(7) 0.042(2) 0.035(2) 0.051(2) 0.011(2) -0.001(2) -0.013(2)
C(8) 0.051(2) 0.045(2) 0.049(2) 0.011(2) -0.004(2) -0.026(2)
C(9) 0.039(2) 0.046(2) 0.037(2) 0.005(2) -0.008(2) -0.016(2)
C(10) 0.033(2) 0.038(2) 0.030(2) 0.008(1) 0.002(1) -0.003(1)
C(11) 0.035(2) 0.060(2) 0.041(2) -0.001(2) -0.002(2) -0.012(2)
C(12) 0.048(2) 0.059(2) 0.035(2) 0.014(2) 0.002(2) 0.011(2)
C(13) 0.050(2) 0.057(2) 0.048(2) 0.023(2) -0.003(2) -0.004(2)
C(14) 0.021(2) 0.036(2) 0.026(2) 0.007(1) 0.000(1) 0.004(1)
C(15) 0.026(2) 0.030(2) 0.023(2) 0.006(1) 0.001(1) 0.000(1)
C(16) 0.028(2) 0.029(2) 0.022(2) 0.007(1) -0.001(1) 0.001(1)
C(17) 0.041(2) 0.026(2) 0.032(2) 0.003(1) 0.008(2) 0.003(1)
C(18) 0.054(2) 0.028(2) 0.054(2) -0.003(2) 0.014(2) -0.009(2)
C(19) 0.050(2) 0.039(2) 0.046(2) 0.007(2) 0.021(2) -0.008(2)
C(20) 0.033(2) 0.035(2) 0.033(2) 0.007(2) 0.009(1) 0.000(2)
C(21) 0.039(2) 0.029(2) 0.049(2) 0.001(2) 0.011(2) -0.001(2)
C(22) 0.038(2) 0.055(3) 0.084(3) -0.006(2) -0.012(2) 0.021(2)
C(23) 0.045(2) 0.071(3) 0.056(3) -0.002(2) 0.011(2) 0.023(2)
C(24) 0.082(4) 0.048(3) 0.108(4) -0.025(2) 0.045(3) -0.026(3)
C(25) 0.028(2) 0.038(2) 0.034(2) -0.003(1) 0.001(1) 0.001(2)
C(26) 0.029(2) 0.032(2) 0.036(2) 0.006(1) 0.007(1) 0.003(1)
C(27) 0.033(2) 0.024(2) 0.027(2) -0.001(1) -0.009(1) 0.001(1)
C(28) 0.033(2) 0.025(2) 0.023(2) 0.006(1) -0.006(1) -0.002(1)
C(29) 0.028(2) 0.032(2) 0.024(2) 0.005(1) -0.005(1) -0.004(1)
C(30) 0.033(2) 0.035(2) 0.028(2) 0.005(1) 0.000(1) -0.005(1)
C(31) 0.042(2) 0.050(2) 0.030(2) 0.010(2) 0.002(2) -0.009(2)
C(32) 0.054(2) 0.032(2) 0.035(2) 0.010(2) -0.003(2) -0.015(2)
C(33) 0.043(2) 0.027(2) 0.033(2) 0.002(1) -0.010(2) -0.005(1)
C(34) 0.044(2) 0.054(2) 0.037(2) -0.009(2) 0.014(2) -0.011(2)
C(35) 0.036(2) 0.061(3) 0.074(3) -0.007(2) 0.005(2) -0.016(2)
C(36) 0.075(3) 0.047(2) 0.042(2) -0.014(2) 0.007(2) 0.005(2)
C(37) 0.080(3) 0.085(3) 0.076(3) -0.025(3) 0.049(3) -0.025(3)
C(38) 0.028(2) 0.023(2) 0.038(2) 0.002(1) 0.008(1) 0.001(1)
C(39) 0.028(2) 0.029(2) 0.031(2) -0.001(1) 0.008(1) -0.002(1)
C(40) 0.033(2) 0.027(2) 0.028(2) -0.002(1) 0.007(1) -0.003(1)
C(41) 0.035(2) 0.030(2) 0.029(2) -0.006(1) 0.005(1) 0.001(1)
C(42) 0.041(2) 0.036(2) 0.031(2) -0.008(2) 0.005(2) -0.001(2)
C(43) 0.042(2) 0.043(2) 0.036(2) -0.004(2) 0.008(2) -0.013(2)
C(44) 0.033(2) 0.033(2) 0.038(2) -0.001(1) 0.010(2) -0.009(2)
C(45) 0.041(2) 0.032(2) 0.038(2) 0.003(2) -0.003(2) 0.003(2)
C(46) 0.061(3) 0.055(3) 0.049(2) 0.009(2) -0.015(2) -0.002(2)
C(47) 0.076(3) 0.031(2) 0.058(3) 0.001(2) -0.012(2) 0.004(2)
C(48) 0.043(2) 0.053(2) 0.062(3) 0.011(2) 0.006(2) 0.001(2)

loop_
_atom_type_symbol
_atom_type_description
_atom_type_scat_dispersion_real
_atom_type_scat_dispersion_imag
_atom_type_scat_source
C C 0.003 0.002
;International Tables for Crystallography
(1992, Vol. C, Tables 4.2.6.8 and 6.1.1.1)
;
H H 0.000 0.000
;International Tables for Crystallography
(1992, Vol. C, Table 6.1.1.2)
;
N N 0.006 0.003
;International Tables for Crystallography
(1992, Vol. C, Tables 4.2.6.8 and 6.1.1.1)
;
O O 0.011 0.006
;International Tables for Crystallography
(1992, Vol. C, Tables 4.2.6.8 and 6.1.1.1)
;
Zn Zn 0.284 1.430
;International Tables for Crystallography
(1992, Vol. C, Tables 4.2.6.8 and 6.1.1.1)
;

loop_
_geom_angle_atom_site_label_1
_geom_angle_atom_site_label_2
_geom_angle_atom_site_label_3
_geom_angle
_geom_angle_site_symmetry_1
_geom_angle_site_symmetry_2
_geom_angle_site_symmetry_3
_geom_angle_publ_flag
O(1) Zn(1) O(3) 120.91(9) . 1_555 1_555 yes
O(1) Zn(1) N(1) 96.21(9) . 1_555 1_555 yes
O(1) Zn(1) N(3) 108.83(9) . 1_555 1_555 yes
O(3) Zn(1) N(1) 115.99(10) . 1_555 1_555 yes
O(3) Zn(1) N(3) 96.76(9) . 1_555 1_555 yes
N(1) Zn(1) N(3) 119.60(10) . 1_555 1_555 yes
O(2) Zn(2) O(4) 117.36(9) . 1_555 1_555 yes
O(2) Zn(2) N(2) 96.95(9) . 1_555 1_555 yes
O(2) Zn(2) N(4) 116.46(10) . 1_555 1_555 yes
O(4) Zn(2) N(2) 106.54(10) . 1_555 1_555 yes
O(4) Zn(2) N(4) 95.72(10) . 1_555 1_555 yes
N(2) Zn(2) N(4) 124.9(1) . 1_555 1_555 yes
Zn(1) O(1) C(5) 127.3(2) . 1_555 1_555 yes
Zn(2) O(2) C(16) 126.2(2) . 1_555 1_555 yes
Zn(1) O(3) C(29) 126.9(2) . 1_555 1_555 yes
Zn(2) O(4) C(40) 128.3(2) . 1_555 1_555 yes
Zn(1) N(1) C(1) 126.2(2) . 1_555 1_555 yes
Zn(1) N(1) C(3) 119.3(2) . 1_555 1_555 yes
C(1) N(1) C(3) 114.6(3) . 1_555 1_555 yes
Zn(2) N(2) C(2) 124.7(2) . 1_555 1_555 yes
Zn(2) N(2) C(14) 118.8(2) . 1_555 1_555 yes
C(2) N(2) C(14) 116.1(3) . 1_555 1_555 yes
Zn(1) N(3) C(25) 123.2(2) . 1_555 1_555 yes
Zn(1) N(3) C(27) 119.4(2) . 1_555 1_555 yes
C(25) N(3) C(27) 117.0(3) . 1_555 1_555 yes
Zn(2) N(4) C(26) 125.1(2) . 1_555 1_555 yes
Zn(2) N(4) C(38) 118.9(2) . 1_555 1_555 yes
C(26) N(4) C(38) 115.9(3) . 1_555 1_555 yes
N(1) C(1) C(2) 113.7(3) . 1_555 1_555 yes
N(2) C(2) C(1) 112.8(3) . 1_555 1_555 yes
N(1) C(3) C(4) 129.6(3) . 1_555 1_555 yes
C(3) C(4) C(5) 124.5(3) . 1_555 1_555 yes
C(3) C(4) C(9) 115.5(3) . 1_555 1_555 yes
C(5) C(4) C(9) 120.0(3) . 1_555 1_555 yes
O(1) C(5) C(4) 122.2(3) . 1_555 1_555 yes
O(1) C(5) C(6) 119.4(3) . 1_555 1_555 yes
C(4) C(5) C(6) 118.4(3) . 1_555 1_555 yes
C(5) C(6) C(7) 118.1(3) . 1_555 1_555 yes
C(5) C(6) C(10) 120.2(3) . 1_555 1_555 yes
C(7) C(6) C(10) 121.7(3) . 1_555 1_555 yes
C(6) C(7) C(8) 123.6(3) . 1_555 1_555 yes
C(7) C(8) C(9) 119.0(3) . 1_555 1_555 yes
C(4) C(9) C(8) 120.8(3) . 1_555 1_555 yes
C(6) C(10) C(11) 110.1(3) . 1_555 1_555 yes
C(6) C(10) C(12) 110.3(3) . 1_555 1_555 yes
C(6) C(10) C(13) 111.8(3) . 1_555 1_555 yes
C(11) C(10) C(12) 109.9(3) . 1_555 1_555 yes
C(11) C(10) C(13) 107.3(3) . 1_555 1_555 yes
C(12) C(10) C(13) 107.3(3) . 1_555 1_555 yes
N(2) C(14) C(15) 129.2(3) . 1_555 1_555 yes
C(14) C(15) C(16) 125.0(3) . 1_555 1_555 yes
C(14) C(15) C(20) 115.2(3) . 1_555 1_555 yes
C(16) C(15) C(20) 119.7(3) . 1_555 1_555 yes
O(2) C(16) C(15) 122.4(3) . 1_555 1_555 yes
O(2) C(16) C(17) 118.6(3) . 1_555 1_555 yes
C(15) C(16) C(17) 119.0(3) . 1_555 1_555 yes
C(16) C(17) C(18) 117.6(3) . 1_555 1_555 yes
C(16) C(17) C(21) 121.2(3) . 1_555 1_555 yes
C(18) C(17) C(21) 121.2(3) . 1_555 1_555 yes
C(17) C(18) C(19) 123.5(3) . 1_555 1_555 yes
C(18) C(19) C(20) 119.0(3) . 1_555 1_555 yes
C(15) C(20) C(19) 121.2(3) . 1_555 1_555 yes
C(17) C(21) C(22) 110.5(3) . 1_555 1_555 yes
C(17) C(21) C(23) 110.6(3) . 1_555 1_555 yes
C(17) C(21) C(24) 112.1(3) . 1_555 1_555 yes
C(22) C(21) C(23) 108.4(3) . 1_555 1_555 yes
C(22) C(21) C(24) 108.0(3) . 1_555 1_555 yes
C(23) C(21) C(24) 107.1(3) . 1_555 1_555 yes
N(3) C(25) C(26) 112.6(3) . 1_555 1_555 yes
N(4) C(26) C(25) 113.2(3) . 1_555 1_555 yes
N(3) C(27) C(28) 128.9(3) . 1_555 1_555 yes
C(27) C(28) C(29) 125.0(3) . 1_555 1_555 yes
C(27) C(28) C(33) 114.9(3) . 1_555 1_555 yes
C(29) C(28) C(33) 120.1(3) . 1_555 1_555 yes
O(3) C(29) C(28) 122.8(3) . 1_555 1_555 yes
O(3) C(29) C(30) 118.3(3) . 1_555 1_555 yes
C(28) C(29) C(30) 118.9(3) . 1_555 1_555 yes
C(29) C(30) C(31) 117.6(3) . 1_555 1_555 yes
C(29) C(30) C(34) 120.2(3) . 1_555 1_555 yes
C(31) C(30) C(34) 122.2(3) . 1_555 1_555 yes
C(30) C(31) C(32) 123.7(3) . 1_555 1_555 yes
C(31) C(32) C(33) 118.9(3) . 1_555 1_555 yes
C(28) C(33) C(32) 120.7(3) . 1_555 1_555 yes
C(30) C(34) C(35) 110.9(3) . 1_555 1_555 yes
C(30) C(34) C(36) 109.1(3) . 1_555 1_555 yes
C(30) C(34) C(37) 111.9(3) . 1_555 1_555 yes
C(35) C(34) C(36) 110.1(3) . 1_555 1_555 yes
C(35) C(34) C(37) 107.9(3) . 1_555 1_555 yes
C(36) C(34) C(37) 106.9(3) . 1_555 1_555 yes
N(4) C(38) C(39) 130.2(3) . 1_555 1_555 yes
C(38) C(39) C(40) 124.0(3) . 1_555 1_555 yes
C(38) C(39) C(44) 115.9(3) . 1_555 1_555 yes
C(40) C(39) C(44) 119.9(3) . 1_555 1_555 yes
O(4) C(40) C(39) 122.1(3) . 1_555 1_555 yes
O(4) C(40) C(41) 118.8(3) . 1_555 1_555 yes
C(39) C(40) C(41) 119.1(3) . 1_555 1_555 yes
C(40) C(41) C(42) 117.5(3) . 1_555 1_555 yes
C(40) C(41) C(45) 119.9(3) . 1_555 1_555 yes
C(42) C(41) C(45) 122.6(3) . 1_555 1_555 yes
C(41) C(42) C(43) 123.5(3) . 1_555 1_555 yes
C(42) C(43) C(44) 119.2(3) . 1_555 1_555 yes
C(39) C(44) C(43) 120.7(3) . 1_555 1_555 yes
C(41) C(45) C(46) 111.9(3) . 1_555 1_555 yes
C(41) C(45) C(47) 110.5(3) . 1_555 1_555 yes
C(41) C(45) C(48) 110.3(3) . 1_555 1_555 yes
C(46) C(45) C(47) 107.3(3) . 1_555 1_555 yes
C(46) C(45) C(48) 106.7(3) . 1_555 1_555 yes
C(47) C(45) C(48) 110.1(3) . 1_555 1_555 yes

loop_
_geom_bond_atom_site_label_1
_geom_bond_atom_site_label_2
_geom_bond_distance
_geom_bond_site_symmetry_1
_geom_bond_site_symmetry_2
_geom_bond_publ_flag
Zn(1) O(1) 1.912(2) . . yes
Zn(1) O(3) 1.902(2) . . yes
Zn(1) N(1) 2.000(2) . . yes
Zn(1) N(3) 2.000(3) . . yes
Zn(2) O(2) 1.902(2) . . yes
Zn(2) O(4) 1.911(2) . . yes
Zn(2) N(2) 2.001(3) . . yes
Zn(2) N(4) 1.995(2) . . yes
O(1) C(5) 1.306(3) . . yes
O(2) C(16) 1.310(3) . . yes
O(3) C(29) 1.314(3) . . yes
O(4) C(40) 1.304(3) . . yes
N(1) C(1) 1.482(4) . . yes
N(1) C(3) 1.289(4) . . yes
N(2) C(2) 1.480(4) . . yes
N(2) C(14) 1.291(4) . . yes
N(3) C(25) 1.466(4) . . yes
N(3) C(27) 1.296(4) . . yes
N(4) C(26) 1.474(4) . . yes
N(4) C(38) 1.296(4) . . yes
C(1) C(2) 1.519(4) . . yes
C(3) C(4) 1.443(4) . . yes
C(4) C(5) 1.429(4) . . yes
C(4) C(9) 1.411(4) . . yes
C(5) C(6) 1.433(4) . . yes
C(6) C(7) 1.380(4) . . yes
C(6) C(10) 1.540(4) . . yes
C(7) C(8) 1.390(5) . . yes
C(8) C(9) 1.366(5) . . yes
C(10) C(11) 1.526(5) . . yes
C(10) C(12) 1.544(4) . . yes
C(10) C(13) 1.533(4) . . yes
C(14) C(15) 1.435(4) . . yes
C(15) C(16) 1.434(4) . . yes
C(15) C(20) 1.407(4) . . yes
C(16) C(17) 1.425(4) . . yes
C(17) C(18) 1.386(4) . . yes
C(17) C(21) 1.544(4) . . yes
C(18) C(19) 1.400(5) . . yes
C(19) C(20) 1.356(5) . . yes
C(21) C(22) 1.523(5) . . yes
C(21) C(23) 1.533(5) . . yes
C(21) C(24) 1.527(5) . . yes
C(25) C(26) 1.516(4) . . yes
C(27) C(28) 1.439(4) . . yes
C(28) C(29) 1.422(4) . . yes
C(28) C(33) 1.413(4) . . yes
C(29) C(30) 1.439(4) . . yes
C(30) C(31) 1.384(4) . . yes
C(30) C(34) 1.533(5) . . yes
C(31) C(32) 1.394(5) . . yes
C(32) C(33) 1.371(5) . . yes
C(34) C(35) 1.536(5) . . yes
C(34) C(36) 1.530(5) . . yes
C(34) C(37) 1.540(5) . . yes
C(38) C(39) 1.438(4) . . yes
C(39) C(40) 1.425(4) . . yes
C(39) C(44) 1.415(4) . . yes
C(40) C(41) 1.431(4) . . yes
C(41) C(42) 1.379(4) . . yes
C(41) C(45) 1.536(4) . . yes
C(42) C(43) 1.405(5) . . yes
C(43) C(44) 1.354(4) . . yes
C(45) C(46) 1.542(5) . . yes
C(45) C(47) 1.532(5) . . yes
C(45) C(48) 1.536(5) . . yes

loop_
_geom_contact_atom_site_label_1
_geom_contact_atom_site_label_2
_geom_contact_distance
_geom_contact_site_symmetry_1
_geom_contact_site_symmetry_2
_geom_contact_publ_flag
N(3) C(32) 3.581(4) . 3_655 ?
C(13) C(39) 3.418(5) . 2_555 ?
C(13) C(40) 3.515(5) . 2_555 ?
C(27) C(32) 3.468(4) . 3_655 ?
C(27) C(31) 3.516(4) . 3_655 ?
C(28) C(33) 3.456(4) . 3_655 ?
C(28) C(28) 3.560(6) . 3_655 ?
C(29) C(33) 3.593(4) . 3_655 ?

loop_
_geom_torsion_atom_site_label_1
_geom_torsion_atom_site_label_2
_geom_torsion_atom_site_label_3
_geom_torsion_atom_site_label_4
_geom_torsion
_geom_torsion_site_symmetry_1
_geom_torsion_site_symmetry_2
_geom_torsion_site_symmetry_3
_geom_torsion_site_symmetry_4
_geom_torsion_publ_flag
Zn(1) O(1) C(5) C(4) 9.3(4) 1_555 1_555 1_555 1_555 yes
Zn(1) O(1) C(5) C(6) -170.4(2) 1_555 1_555 1_555 1_555 yes
Zn(1) O(3) C(29) C(28) 0.8(4) 1_555 1_555 1_555 1_555 yes
Zn(1) O(3) C(29) C(30) -178.9(2) 1_555 1_555 1_555 1_555 yes
Zn(1) N(1) C(1) C(2) 6.8(4) 1_555 1_555 1_555 1_555 yes
Zn(1) N(1) C(3) C(4) 1.1(5) 1_555 1_555 1_555 1_555 yes
Zn(1) N(3) C(25) C(26) -26.5(3) 1_555 1_555 1_555 1_555 yes
Zn(1) N(3) C(27) C(28) 1.3(4) 1_555 1_555 1_555 1_555 yes
Zn(2) O(2) C(16) C(15) -10.1(4) 1_555 1_555 1_555 1_555 yes
Zn(2) O(2) C(16) C(17) 171.4(2) 1_555 1_555 1_555 1_555 yes
Zn(2) O(4) C(40) C(39) -0.8(4) 1_555 1_555 1_555 1_555 yes
Zn(2) O(4) C(40) C(41) 179.3(2) 1_555 1_555 1_555 1_555 yes
Zn(2) N(2) C(2) C(1) -13.5(4) 1_555 1_555 1_555 1_555 yes
Zn(2) N(2) C(14) C(15) 2.1(4) 1_555 1_555 1_555 1_555 yes
Zn(2) N(4) C(26) C(25) 8.0(4) 1_555 1_555 1_555 1_555 yes
Zn(2) N(4) C(38) C(39) -7.5(4) 1_555 1_555 1_555 1_555 yes
O(1) Zn(1) O(3) C(29) -120.0(2) 1_555 1_555 1_555 1_555 yes
O(1) Zn(1) N(1) C(1) -175.6(2) 1_555 1_555 1_555 1_555 yes
O(1) Zn(1) N(1) C(3) 5.1(2) 1_555 1_555 1_555 1_555 yes
O(1) Zn(1) N(3) C(25) -44.9(2) 1_555 1_555 1_555 1_555 yes
O(1) Zn(1) N(3) C(27) 128.1(2) 1_555 1_555 1_555 1_555 yes
O(1) C(5) C(4) C(3) -0.4(5) 1_555 1_555 1_555 1_555 yes
O(1) C(5) C(4) C(9) 178.2(3) 1_555 1_555 1_555 1_555 yes
O(1) C(5) C(6) C(7) -178.5(3) 1_555 1_555 1_555 1_555 yes
O(1) C(5) C(6) C(10) 2.4(4) 1_555 1_555 1_555 1_555 yes
O(2) Zn(2) O(4) C(40) -129.2(3) 1_555 1_555 1_555 1_555 yes
O(2) Zn(2) N(2) C(2) 179.5(2) 1_555 1_555 1_555 1_555 yes
O(2) Zn(2) N(2) C(14) -8.9(2) 1_555 1_555 1_555 1_555 yes
O(2) Zn(2) N(4) C(26) -49.5(3) 1_555 1_555 1_555 1_555 yes
O(2) Zn(2) N(4) C(38) 133.3(2) 1_555 1_555 1_555 1_555 yes
O(2) C(16) C(15) C(14) -0.6(5) 1_555 1_555 1_555 1_555 yes
O(2) C(16) C(15) C(20) -179.5(3) 1_555 1_555 1_555 1_555 yes
O(2) C(16) C(17) C(18) -179.5(3) 1_555 1_555 1_555 1_555 yes
O(2) C(16) C(17) C(21) -0.3(4) 1_555 1_555 1_555 1_555 yes
O(3) Zn(1) O(1) C(5) -135.8(2) 1_555 1_555 1_555 1_555 yes
O(3) Zn(1) N(1) C(1) -46.7(3) 1_555 1_555 1_555 1_555 yes
O(3) Zn(1) N(1) C(3) 134.0(2) 1_555 1_555 1_555 1_555 yes
O(3) Zn(1) N(3) C(25) -170.8(2) 1_555 1_555 1_555 1_555 yes
O(3) Zn(1) N(3) C(27) 2.1(2) 1_555 1_555 1_555 1_555 yes
O(3) C(29) C(28) C(27) 3.7(5) 1_555 1_555 1_555 1_555 yes
O(3) C(29) C(28) C(33) -178.3(3) 1_555 1_555 1_555 1_555 yes
O(3) C(29) C(30) C(31) 176.4(3) 1_555 1_555 1_555 1_555 yes
O(3) C(29) C(30) C(34) -3.9(4) 1_555 1_555 1_555 1_555 yes
O(4) Zn(2) O(2) C(16) -99.4(2) 1_555 1_555 1_555 1_555 yes
O(4) Zn(2) N(2) C(2) -59.2(2) 1_555 1_555 1_555 1_555 yes
O(4) Zn(2) N(2) C(14) 112.4(2) 1_555 1_555 1_555 1_555 yes
O(4) Zn(2) N(4) C(26) -173.9(2) 1_555 1_555 1_555 1_555 yes
O(4) Zn(2) N(4) C(38) 8.9(2) 1_555 1_555 1_555 1_555 yes
O(4) C(40) C(39) C(38) 5.7(5) 1_555 1_555 1_555 1_555 yes
O(4) C(40) C(39) C(44) -179.8(3) 1_555 1_555 1_555 1_555 yes
O(4) C(40) C(41) C(42) -179.2(3) 1_555 1_555 1_555 1_555 yes
O(4) C(40) C(41) C(45) -0.2(4) 1_555 1_555 1_555 1_555 yes
N(1) Zn(1) O(1) C(5) -10.5(3) 1_555 1_555 1_555 1_555 yes
N(1) Zn(1) O(3) C(29) 124.4(2) 1_555 1_555 1_555 1_555 yes
N(1) Zn(1) N(3) C(25) 64.1(2) 1_555 1_555 1_555 1_555 yes
N(1) Zn(1) N(3) C(27) -123.0(2) 1_555 1_555 1_555 1_555 yes
N(1) C(1) C(2) N(2) -72.0(4) 1_555 1_555 1_555 1_555 yes
N(1) C(3) C(4) C(5) -5.2(5) 1_555 1_555 1_555 1_555 yes
N(1) C(3) C(4) C(9) 176.2(3) 1_555 1_555 1_555 1_555 yes
N(2) Zn(2) O(2) C(16) 13.3(2) 1_555 1_555 1_555 1_555 yes
N(2) Zn(2) O(4) C(40) 123.6(3) 1_555 1_555 1_555 1_555 yes
N(2) Zn(2) N(4) C(26) 71.3(3) 1_555 1_555 1_555 1_555 yes
N(2) Zn(2) N(4) C(38) -105.9(2) 1_555 1_555 1_555 1_555 yes
N(2) C(14) C(15) C(16) 4.7(5) 1_555 1_555 1_555 1_555 yes
N(2) C(14) C(15) C(20) -176.4(3) 1_555 1_555 1_555 1_555 yes
N(3) Zn(1) O(1) C(5) 113.7(2) 1_555 1_555 1_555 1_555 yes
N(3) Zn(1) O(3) C(29) -3.2(2) 1_555 1_555 1_555 1_555 yes
N(3) Zn(1) N(1) C(1) 68.6(3) 1_555 1_555 1_555 1_555 yes
N(3) Zn(1) N(1) C(3) -110.7(2) 1_555 1_555 1_555 1_555 yes
N(3) C(25) C(26) N(4) -66.5(3) 1_555 1_555 1_555 1_555 yes
N(3) C(27) C(28) C(29) -4.9(5) 1_555 1_555 1_555 1_555 yes
N(3) C(27) C(28) C(33) 177.0(3) 1_555 1_555 1_555 1_555 yes
N(4) Zn(2) O(2) C(16) 148.0(2) 1_555 1_555 1_555 1_555 yes
N(4) Zn(2) O(4) C(40) -5.4(3) 1_555 1_555 1_555 1_555 yes
N(4) Zn(2) N(2) C(2) 50.3(3) 1_555 1_555 1_555 1_555 yes
N(4) Zn(2) N(2) C(14) -138.1(2) 1_555 1_555 1_555 1_555 yes
N(4) C(38) C(39) C(40) -0.8(5) 1_555 1_555 1_555 1_555 yes
N(4) C(38) C(39) C(44) -175.6(3) 1_555 1_555 1_555 1_555 yes
C(1) N(1) C(3) C(4) -178.3(3) 1_555 1_555 1_555 1_555 yes
C(1) C(2) N(2) C(14) 174.6(3) 1_555 1_555 1_555 1_555 yes
C(2) N(2) C(14) C(15) 174.5(3) 1_555 1_555 1_555 1_555 yes
C(2) C(1) N(1) C(3) -173.8(3) 1_555 1_555 1_555 1_555 yes
C(3) C(4) C(5) C(6) 179.3(3) 1_555 1_555 1_555 1_555 yes
C(3) C(4) C(9) C(8) 179.8(3) 1_555 1_555 1_555 1_555 yes
C(4) C(5) C(6) C(7) 1.8(5) 1_555 1_555 1_555 1_555 yes
C(4) C(5) C(6) C(10) -177.3(3) 1_555 1_555 1_555 1_555 yes
C(4) C(9) C(8) C(7) 0.3(6) 1_555 1_555 1_555 1_555 yes
C(5) C(4) C(9) C(8) 1.0(5) 1_555 1_555 1_555 1_555 yes
C(5) C(6) C(7) C(8) -0.4(5) 1_555 1_555 1_555 1_555 yes
C(5) C(6) C(10) C(11) 61.1(4) 1_555 1_555 1_555 1_555 yes
C(5) C(6) C(10) C(12) -60.3(4) 1_555 1_555 1_555 1_555 yes
C(5) C(6) C(10) C(13) -179.7(3) 1_555 1_555 1_555 1_555 yes
C(6) C(5) C(4) C(9) -2.1(5) 1_555 1_555 1_555 1_555 yes
C(6) C(7) C(8) C(9) -0.6(6) 1_555 1_555 1_555 1_555 yes
C(7) C(6) C(10) C(11) -117.9(3) 1_555 1_555 1_555 1_555 yes
C(7) C(6) C(10) C(12) 120.7(3) 1_555 1_555 1_555 1_555 yes
C(7) C(6) C(10) C(13) 1.3(5) 1_555 1_555 1_555 1_555 yes
C(8) C(7) C(6) C(10) 178.6(3) 1_555 1_555 1_555 1_555 yes
C(14) C(15) C(16) C(17) 177.9(3) 1_555 1_555 1_555 1_555 yes
C(14) C(15) C(20) C(19) -179.7(3) 1_555 1_555 1_555 1_555 yes
C(15) C(16) C(17) C(18) 2.0(5) 1_555 1_555 1_555 1_555 yes
C(15) C(16) C(17) C(21) -178.8(3) 1_555 1_555 1_555 1_555 yes
C(15) C(20) C(19) C(18) 1.3(5) 1_555 1_555 1_555 1_555 yes
C(16) C(15) C(20) C(19) -0.7(5) 1_555 1_555 1_555 1_555 yes
C(16) C(17) C(18) C(19) -1.5(6) 1_555 1_555 1_555 1_555 yes
C(16) C(17) C(21) C(22) 60.1(4) 1_555 1_555 1_555 1_555 yes
C(16) C(17) C(21) C(23) -60.0(4) 1_555 1_555 1_555 1_555 yes
C(16) C(17) C(21) C(24) -179.4(3) 1_555 1_555 1_555 1_555 yes
C(17) C(16) C(15) C(20) -1.0(4) 1_555 1_555 1_555 1_555 yes
C(17) C(18) C(19) C(20) -0.2(6) 1_555 1_555 1_555 1_555 yes
C(18) C(17) C(21) C(22) -120.8(4) 1_555 1_555 1_555 1_555 yes
C(18) C(17) C(21) C(23) 119.2(4) 1_555 1_555 1_555 1_555 yes
C(18) C(17) C(21) C(24) -0.3(5) 1_555 1_555 1_555 1_555 yes
C(19) C(18) C(17) C(21) 179.4(3) 1_555 1_555 1_555 1_555 yes
C(25) N(3) C(27) C(28) 174.7(3) 1_555 1_555 1_555 1_555 yes
C(25) C(26) N(4) C(38) -174.8(3) 1_555 1_555 1_555 1_555 yes
C(26) N(4) C(38) C(39) 175.1(3) 1_555 1_555 1_555 1_555 yes
C(26) C(25) N(3) C(27) 160.4(3) 1_555 1_555 1_555 1_555 yes
C(27) C(28) C(29) C(30) -176.6(3) 1_555 1_555 1_555 1_555 yes
C(27) C(28) C(33) C(32) 179.7(3) 1_555 1_555 1_555 1_555 yes
C(28) C(29) C(30) C(31) -3.3(4) 1_555 1_555 1_555 1_555 yes
C(28) C(29) C(30) C(34) 176.3(3) 1_555 1_555 1_555 1_555 yes
C(28) C(33) C(32) C(31) -2.5(5) 1_555 1_555 1_555 1_555 yes
C(29) C(28) C(33) C(32) 1.6(5) 1_555 1_555 1_555 1_555 yes
C(29) C(30) C(31) C(32) 2.5(5) 1_555 1_555 1_555 1_555 yes
C(29) C(30) C(34) C(35) 62.5(4) 1_555 1_555 1_555 1_555 yes
C(29) C(30) C(34) C(36) -58.9(4) 1_555 1_555 1_555 1_555 yes
C(29) C(30) C(34) C(37) -176.9(3) 1_555 1_555 1_555 1_555 yes
C(30) C(29) C(28) C(33) 1.4(4) 1_555 1_555 1_555 1_555 yes
C(30) C(31) C(32) C(33) 0.4(5) 1_555 1_555 1_555 1_555 yes
C(31) C(30) C(34) C(35) -117.9(4) 1_555 1_555 1_555 1_555 yes
C(31) C(30) C(34) C(36) 120.8(3) 1_555 1_555 1_555 1_555 yes
C(31) C(30) C(34) C(37) 2.7(5) 1_555 1_555 1_555 1_555 yes
C(32) C(31) C(30) C(34) -177.1(3) 1_555 1_555 1_555 1_555 yes
C(38) C(39) C(40) C(41) -174.3(3) 1_555 1_555 1_555 1_555 yes
C(38) C(39) C(44) C(43) 173.9(3) 1_555 1_555 1_555 1_555 yes
C(39) C(40) C(41) C(42) 0.8(4) 1_555 1_555 1_555 1_555 yes
C(39) C(40) C(41) C(45) 179.8(3) 1_555 1_555 1_555 1_555 yes
C(39) C(44) C(43) C(42) 0.8(5) 1_555 1_555 1_555 1_555 yes
C(40) C(39) C(44) C(43) -1.0(5) 1_555 1_555 1_555 1_555 yes
C(40) C(41) C(42) C(43) -1.1(5) 1_555 1_555 1_555 1_555 yes
C(40) C(41) C(45) C(46) -179.6(3) 1_555 1_555 1_555 1_555 yes
C(40) C(41) C(45) C(47) -60.2(4) 1_555 1_555 1_555 1_555 yes
C(40) C(41) C(45) C(48) 61.7(4) 1_555 1_555 1_555 1_555 yes
C(41) C(40) C(39) C(44) 0.2(4) 1_555 1_555 1_555 1_555 yes
C(41) C(42) C(43) C(44) 0.3(5) 1_555 1_555 1_555 1_555 yes
C(42) C(41) C(45) C(46) -0.7(4) 1_555 1_555 1_555 1_555 yes
C(42) C(41) C(45) C(47) 118.8(3) 1_555 1_555 1_555 1_555 yes
C(42) C(41) C(45) C(48) -119.3(3) 1_555 1_555 1_555 1_555 yes
C(43) C(42) C(41) C(45) 180.0(3) 1_555 1_555 1_555 1_555 yes
